data_7055178
loop_
_publ_author_name
'Devi, Manisha'
'Dhir, Abhimanew'
'Pradeep, Chullikkattil P.'

_publ_section_title
;
 A sandwich-type zinc complex from a rhodamine dye based ligand: a
 potential fluorescent chemosensor for acetate in human blood plasma and a
 molecular logic gate with INHIBIT function
;
_journal_issue 2
_journal_name_full 'New J. Chem.'
_journal_page_first 1269
_journal_paper_doi 10.1039/C5NJ02175H
_journal_volume 40
_journal_year 2016
_chemical_formula_sum 'C64 H88 Cl4 N6 O30 Zn'
_chemical_formula_weight 1628.57
_chemical_name_systematic
;
 ?
;
_space_group_crystal_system triclinic
_space_group_IT_number 2
_space_group_name_Hall '-P 1'
_space_group_name_H-M_alt 'P -1'
_symmetry_space_group_name_Hall '-P 1'
_symmetry_space_group_name_H-M 'P -1'
_atom_sites_solution_hydrogens mixed
_audit_creation_method SHELXL-2013
_audit_update_record
;
2015-07-25 deposited with the CCDC.
2015-11-20 downloaded from the CCDC.
;
_cell_angle_alpha 104.215(6)
_cell_angle_beta 100.333(7)
_cell_angle_gamma 105.122(7)
_cell_formula_units_Z 1
_cell_length_a 12.3279(12)
_cell_length_b 12.8597(9)
_cell_length_c 13.1221(9)
_cell_measurement_reflns_used 4370
_cell_measurement_temperature 293(2)
_cell_measurement_theta_max 27.6080
_cell_measurement_theta_min 1.9790
_cell_volume 1879.7(3)
_computing_cell_refinement
;
CrysAlisPro, Agilent Technologies,
Version 1.171.37.33d (release 23-04-2014 CrysAlis171 .NET)
(compiled Apr 23 2014,17:37:27)
;
_computing_data_collection
;
CrysAlisPro, Agilent Technologies,
Version 1.171.37.33d (release 23-04-2014 CrysAlis171 .NET)
(compiled Apr 23 2014,17:37:27)
;
_computing_data_reduction
;
CrysAlisPro, Agilent Technologies,
Version 1.171.37.33d (release 23-04-2014 CrysAlis171 .NET)
(compiled Apr 23 2014,17:37:27)
;
_computing_structure_refinement 'SHELXL-2013 (Sheldrick, 2013)'
_diffrn_ambient_temperature 293(2)
_diffrn_detector_area_resol_mean 7.9987
_diffrn_measured_fraction_theta_full 0.964
_diffrn_measured_fraction_theta_max 0.838
_diffrn_measurement_device_type 'SuperNova, Dual, Cu at zero, Eos'
_diffrn_measurement_method '\w scans'
_diffrn_radiation_type MoK\a
_diffrn_radiation_wavelength 0.71073
_diffrn_reflns_av_R_equivalents 0.0436
_diffrn_reflns_av_unetI/netI 0.0600
_diffrn_reflns_laue_measured_fraction_full 0.964
_diffrn_reflns_laue_measured_fraction_max 0.838
_diffrn_reflns_limit_h_max 10
_diffrn_reflns_limit_h_min -16
_diffrn_reflns_limit_k_max 16
_diffrn_reflns_limit_k_min -12
_diffrn_reflns_limit_l_max 16
_diffrn_reflns_limit_l_min -14
_diffrn_reflns_number 10473
_diffrn_reflns_point_group_measured_fraction_full 0.964
_diffrn_reflns_point_group_measured_fraction_max 0.838
_diffrn_reflns_theta_full 25.242
_diffrn_reflns_theta_max 28.337
_diffrn_reflns_theta_min 1.724
_diffrn_source 'SuperNova (Mo) X-ray Source'
_exptl_absorpt_coefficient_mu 0.556
_exptl_absorpt_correction_T_max 0.938
_exptl_absorpt_correction_T_min 0.882
_exptl_absorpt_correction_type gaussian
_exptl_absorpt_process_details
;
CrysAlisPro, Agilent Technologies,
Version 1.171.37.33d (release 23-04-2014 CrysAlis171 .NET)
(compiled Apr 23 2014,17:37:27)
Numerical absorption correction based on gaussian integration over
            a multifaceted crystal model
Empirical absorption correction using spherical harmonics,
 implemented in SCALE3 ABSPACK scaling algorithm.
;
_exptl_crystal_colour violet
_exptl_crystal_density_diffrn 1.439
_exptl_crystal_description needle
_exptl_crystal_F_000 852
_exptl_crystal_size_max 0.2907
_exptl_crystal_size_mid 0.2600
_exptl_crystal_size_min 0.1383
_refine_diff_density_max 0.803
_refine_diff_density_min -0.518
_refine_diff_density_rms 0.086
_refine_ls_extinction_method none
_refine_ls_goodness_of_fit_ref 1.053
_refine_ls_hydrogen_treatment mixed
_refine_ls_matrix_type full
_refine_ls_number_parameters 489
_refine_ls_number_reflns 7861
_refine_ls_number_restraints 4
_refine_ls_restrained_S_all 1.052
_refine_ls_R_factor_all 0.1081
_refine_ls_R_factor_gt 0.0827
_refine_ls_shift/su_max 0.000
_refine_ls_shift/su_mean 0.000
_refine_ls_structure_factor_coef Fsqd
_refine_ls_weighting_details 'w=1/[\s^2^(Fo^2^)+(0.1502P)^2^+1.4160P] where P=(Fo^2^+2Fc^2^)/3'
_refine_ls_weighting_scheme calc
_refine_ls_wR_factor_gt 0.2386
_refine_ls_wR_factor_ref 0.2735
_reflns_Friedel_coverage 0.000
_reflns_number_gt 5461
_reflns_number_total 7861
_reflns_threshold_expression 'I > 2\s(I)'
_cod_data_source_file c5nj02175h2.cif
_cod_data_source_block shelx
_cod_depositor_comments 'Adding full bibliography for 7055178.cif.'
_cod_database_code 7055178
_shelx_space_group_comment
;
The symmetry employed for this shelxl refinement is uniquely defined
by the following loop, which should always be used as a source of
symmetry information in preference to the above space-group names.
They are only intended as comments.
;
_shelxl_version_number 2013-4

loop_
_space_group_symop_operation_xyz
'x, y, z'
'-x, -y, -z'

loop_
_atom_site_label
_atom_site_type_symbol
_atom_site_fract_x
_atom_site_fract_y
_atom_site_fract_z
_atom_site_U_iso_or_equiv
_atom_site_adp_type
_atom_site_occupancy
_atom_site_site_symmetry_order
_atom_site_calc_flag
_atom_site_refinement_flags_posn
_atom_site_refinement_flags_adp
_atom_site_refinement_flags_occupancy
Zn1 Zn 0.5000 0.5000 0.5000 0.0539(3) Uani 1 2 d S . P
Cl3 Cl 0.63349(14) 0.36341(12) 1.02623(11) 0.0783(4) Uani 1 1 d . . .
Cl7 Cl 0.9451(2) 0.20561(17) 0.27892(15) 0.1092(6) Uani 1 1 d . . .
O2 O 0.4656(3) 0.3883(2) 0.5874(2) 0.0571(8) Uani 1 1 d . . .
O1 O 0.5782(2) 0.1201(2) 0.4213(2) 0.0455(6) Uani 1 1 d . . .
O3 O 0.4781(3) 0.6210(3) 0.6297(3) 0.0654(9) Uani 1 1 d D . .
H3 H 0.416(2) 0.636(5) 0.636(3) 0.098 Uiso 1 1 d D U .
N3 N 0.5322(3) 0.4876(3) 0.7670(3) 0.0490(8) Uani 1 1 d . . .
H3A H 0.5217 0.4868 0.8299 0.059 Uiso 1 1 calc R U .
O4 O 0.6688(3) 0.5569(4) 0.5878(3) 0.0774(10) Uani 1 1 d D . .
H4 H 0.727(2) 0.563(7) 0.561(3) 0.116 Uiso 1 1 d D U .
C13 C 0.4600(3) 0.0945(3) 0.3862(3) 0.0400(8) Uani 1 1 d . . .
N1 N 0.2422(3) -0.0215(3) 0.1250(3) 0.0552(9) Uani 1 1 d . . .
C6 C 0.5704(3) 0.1911(3) 0.6073(3) 0.0391(8) Uani 1 1 d . . .
C1 C 0.6344(3) 0.1711(3) 0.5293(3) 0.0411(8) Uani 1 1 d . . .
C20 C 0.4663(3) 0.3977(3) 0.6833(3) 0.0426(8) Uani 1 1 d . . .
C19 C 0.3919(3) 0.3010(3) 0.7102(3) 0.0403(8) Uani 1 1 d . . .
C14 C 0.3821(3) 0.1901(3) 0.6536(3) 0.0385(7) Uani 1 1 d . . .
C12 C 0.4131(3) 0.0468(3) 0.2770(3) 0.0445(8) Uani 1 1 d . . .
H12 H 0.4599 0.0291 0.2316 0.053 Uiso 1 1 calc R U .
C7 C 0.4495(3) 0.1664(3) 0.5723(3) 0.0384(7) Uani 1 1 d . . .
C11 C 0.2926(4) 0.0242(3) 0.2326(3) 0.0461(9) Uani 1 1 d . . .
C8 C 0.3939(3) 0.1187(3) 0.4612(3) 0.0392(8) Uani 1 1 d . . .
N2 N 0.9343(3) 0.2969(4) 0.6935(3) 0.0701(12) Uani 1 1 d . . .
C5 C 0.6362(3) 0.2405(3) 0.7170(3) 0.0458(8) Uani 1 1 d . . .
H5 H 0.5975 0.2502 0.7715 0.055 Uiso 1 1 calc R U .
C3 C 0.8179(4) 0.2591(4) 0.6648(4) 0.0552(10) Uani 1 1 d . . .
C18 C 0.3314(3) 0.3196(4) 0.7893(3) 0.0485(9) Uani 1 1 d . . .
H18 H 0.3371 0.3932 0.8266 0.058 Uiso 1 1 calc R U .
C10 C 0.2251(4) 0.0524(4) 0.3068(3) 0.0518(10) Uani 1 1 d . . .
H10 H 0.1461 0.0397 0.2800 0.062 Uiso 1 1 calc R U .
C15 C 0.3125(3) 0.1015(3) 0.6782(3) 0.0475(9) Uani 1 1 d . . .
H15 H 0.3055 0.0275 0.6409 0.057 Uiso 1 1 calc R U .
C4 C 0.7542(4) 0.2740(4) 0.7453(3) 0.0527(10) Uani 1 1 d . . .
H4A H 0.7944 0.3073 0.8183 0.063 Uiso 1 1 calc R U .
C17 C 0.2632(4) 0.2297(4) 0.8125(3) 0.0529(10) Uani 1 1 d . . .
H17 H 0.2238 0.2428 0.8661 0.064 Uiso 1 1 calc R U .
C9 C 0.2741(3) 0.0971(4) 0.4152(3) 0.0495(9) Uani 1 1 d . . .
H9 H 0.2276 0.1143 0.4610 0.059 Uiso 1 1 calc R U .
C2 C 0.7530(3) 0.2040(4) 0.5556(3) 0.0515(10) Uani 1 1 d . . .
H2 H 0.7912 0.1899 0.5013 0.062 Uiso 1 1 calc R U .
C16 C 0.2532(4) 0.1205(4) 0.7568(4) 0.0535(10) Uani 1 1 d . . .
H16 H 0.2066 0.0598 0.7721 0.064 Uiso 1 1 calc R U .
O5 O 0.7678(4) 0.6010(5) 0.9247(4) 0.1125(16) Uani 1 1 d . . .
H5A H 0.7321 0.5473 0.9418 0.169 Uiso 1 1 calc R U .
C27 C 0.3056(5) -0.0595(5) 0.0472(4) 0.0704(14) Uani 1 1 d . . .
H27A H 0.2526 -0.1239 -0.0125 0.085 Uiso 1 1 calc R U .
H27B H 0.3659 -0.0842 0.0827 0.085 Uiso 1 1 calc R U .
C21 C 0.6210(4) 0.5885(4) 0.7645(4) 0.0581(11) Uani 1 1 d . . .
C31 C 1.0021(4) 0.3719(5) 0.8038(5) 0.0750(15) Uani 1 1 d . . .
H31A H 1.0814 0.3697 0.8156 0.090 Uiso 1 1 calc R U .
H31B H 0.9687 0.3441 0.8573 0.090 Uiso 1 1 calc R U .
C26 C 0.0351(6) -0.1405(6) 0.0763(5) 0.098(2) Uani 1 1 d . . .
H26A H 0.0481 -0.2036 0.0292 0.148 Uiso 1 1 calc R U .
H26B H -0.0428 -0.1407 0.0500 0.148 Uiso 1 1 calc R U .
H26C H 0.0459 -0.1464 0.1487 0.148 Uiso 1 1 calc R U .
C25 C 0.1199(4) -0.0322(5) 0.0777(4) 0.0656(13) Uani 1 1 d . . .
H25A H 0.1114 -0.0287 0.0038 0.079 Uiso 1 1 calc R U .
H25B H 0.1015 0.0312 0.1195 0.079 Uiso 1 1 calc R U .
C23 C 0.5654(5) 0.6708(4) 0.7292(4) 0.0675(13) Uani 1 1 d D . .
H23A H 0.5315 0.7026 0.7856 0.081 Uiso 1 1 calc R U .
H23B H 0.6255 0.7325 0.7222 0.081 Uiso 1 1 calc R U .
C24 C 0.6924(6) 0.6506(5) 0.8846(5) 0.0800(16) Uani 1 1 d . . .
H24A H 0.7360 0.7273 0.8903 0.096 Uiso 1 1 calc R U .
H24B H 0.6386 0.6553 0.9299 0.096 Uiso 1 1 calc R U .
C22 C 0.7031(4) 0.5564(5) 0.6980(4) 0.0677(13) Uani 1 1 d D . .
H22A H 0.7810 0.6092 0.7323 0.081 Uiso 1 1 calc R U .
H22B H 0.7052 0.4815 0.6978 0.081 Uiso 1 1 calc R U .
C28 C 0.3607(6) 0.0333(7) 0.0025(5) 0.098(2) Uani 1 1 d . . .
H28A H 0.4049 0.0065 -0.0452 0.147 Uiso 1 1 calc R U .
H28B H 0.4112 0.0981 0.0616 0.147 Uiso 1 1 calc R U .
H28C H 0.3008 0.0541 -0.0372 0.147 Uiso 1 1 calc R U .
C30 C 1.0027(7) 0.1529(9) 0.5798(7) 0.124(3) Uani 1 1 d . . .
H30A H 1.0375 0.1400 0.5200 0.186 Uiso 1 1 calc R U .
H30B H 0.9247 0.1013 0.5589 0.186 Uiso 1 1 calc R U .
H30C H 1.0475 0.1408 0.6410 0.186 Uiso 1 1 calc R U .
C29 C 1.0000(5) 0.2732(7) 0.6107(5) 0.096(2) Uani 1 1 d . . .
H29A H 1.0792 0.3246 0.6389 0.115 Uiso 1 1 calc R U .
H29B H 0.9648 0.2882 0.5458 0.115 Uiso 1 1 calc R U .
C32 C 1.0038(7) 0.4915(7) 0.8199(8) 0.130(3) Uani 1 1 d . . .
H32A H 1.0328 0.5180 0.7646 0.195 Uiso 1 1 calc R U .
H32B H 1.0533 0.5383 0.8903 0.195 Uiso 1 1 calc R U .
H32C H 0.9263 0.4950 0.8151 0.195 Uiso 1 1 calc R U .
O8 O 0.8418(8) 0.1735(7) 0.3087(9) 0.212(4) Uani 1 1 d . . .
O6 O 0.8310(8) 0.5296(12) 0.4986(9) 0.302(8) Uani 1 1 d . . .
O7 O 0.5847(7) 0.4405(5) 0.9925(5) 0.155(3) Uani 1 1 d . . .
O9 O 0.6739(9) 0.4073(8) 1.1396(4) 0.192(4) Uani 1 1 d . . .
O10 O 0.7289(5) 0.3572(8) 0.9873(5) 0.188(4) Uani 1 1 d . . .
O11 O 0.5515(7) 0.2580(6) 0.9845(10) 0.225(5) Uani 1 1 d . . .
O12 O 0.9666(9) 0.1053(10) 0.2550(18) 0.363(12) Uani 1 1 d . . .
O15 O 0.7153(6) 0.3412(7) 0.3212(5) 0.141(2) Uani 1 1 d G . .
H15A H 0.7297 0.4092 0.3205 0.212 Uiso 1 1 d G U .
H15B H 0.7672 0.3152 0.3008 0.212 Uiso 1 1 d G U .
O13 O 0.9517(17) 0.2347(10) 0.1909(7) 0.321(9) Uani 1 1 d . . .
O14 O 1.0150(17) 0.2861(13) 0.3507(8) 0.437(16) Uani 1 1 d . . .

loop_
_atom_site_aniso_label
_atom_site_aniso_U_11
_atom_site_aniso_U_22
_atom_site_aniso_U_33
_atom_site_aniso_U_23
_atom_site_aniso_U_13
_atom_site_aniso_U_12
Zn1 0.0816(5) 0.0437(4) 0.0442(4) 0.0192(3) 0.0224(3) 0.0233(3)
Cl3 0.1037(11) 0.0748(9) 0.0678(8) 0.0224(6) 0.0394(7) 0.0355(8)
Cl7 0.1400(17) 0.0869(12) 0.0791(10) 0.0195(9) 0.0183(10) 0.0133(11)
O2 0.096(2) 0.0378(14) 0.0408(14) 0.0144(11) 0.0267(15) 0.0196(14)
O1 0.0426(14) 0.0523(16) 0.0386(13) 0.0046(11) 0.0091(10) 0.0201(12)
O3 0.096(3) 0.0527(18) 0.0535(17) 0.0143(14) 0.0193(17) 0.0350(17)
N3 0.063(2) 0.0397(17) 0.0402(16) 0.0099(13) 0.0156(15) 0.0102(15)
O4 0.082(2) 0.099(3) 0.060(2) 0.0355(19) 0.0279(18) 0.027(2)
C13 0.0406(18) 0.0328(17) 0.0448(19) 0.0082(14) 0.0088(15) 0.0141(14)
N1 0.056(2) 0.060(2) 0.0392(17) 0.0072(15) 0.0026(15) 0.0159(17)
C6 0.0411(18) 0.0343(17) 0.0395(17) 0.0085(14) 0.0095(14) 0.0114(14)
C1 0.0433(19) 0.0400(19) 0.0394(18) 0.0101(15) 0.0080(15) 0.0162(15)
C20 0.056(2) 0.0349(17) 0.0413(18) 0.0117(14) 0.0170(16) 0.0191(16)
C19 0.0433(19) 0.0389(18) 0.0356(17) 0.0082(14) 0.0093(14) 0.0118(15)
C14 0.0388(18) 0.0377(18) 0.0358(17) 0.0076(14) 0.0081(14) 0.0117(14)
C12 0.050(2) 0.0410(19) 0.0391(18) 0.0053(15) 0.0103(16) 0.0163(16)
C7 0.0423(19) 0.0298(16) 0.0399(17) 0.0079(14) 0.0098(14) 0.0095(14)
C11 0.053(2) 0.0384(19) 0.0433(19) 0.0115(15) 0.0048(16) 0.0151(16)
C8 0.0396(18) 0.0354(17) 0.0360(17) 0.0041(14) 0.0085(14) 0.0086(14)
N2 0.0401(19) 0.098(3) 0.061(2) 0.019(2) 0.0030(17) 0.015(2)
C5 0.050(2) 0.047(2) 0.0421(19) 0.0143(16) 0.0106(16) 0.0190(17)
C3 0.044(2) 0.061(3) 0.056(2) 0.018(2) 0.0065(18) 0.0149(19)
C18 0.051(2) 0.051(2) 0.0415(19) 0.0070(16) 0.0134(16) 0.0180(18)
C10 0.041(2) 0.063(3) 0.046(2) 0.0116(18) 0.0072(16) 0.0150(18)
C15 0.052(2) 0.0381(19) 0.051(2) 0.0120(16) 0.0143(17) 0.0117(16)
C4 0.053(2) 0.057(2) 0.0401(19) 0.0103(17) 0.0020(17) 0.0152(19)
C17 0.050(2) 0.067(3) 0.043(2) 0.0154(18) 0.0199(17) 0.0156(19)
C9 0.044(2) 0.055(2) 0.045(2) 0.0097(17) 0.0114(16) 0.0148(18)
C2 0.043(2) 0.061(3) 0.051(2) 0.0131(19) 0.0128(17) 0.0192(18)
C16 0.053(2) 0.053(2) 0.058(2) 0.0270(19) 0.0201(19) 0.0092(18)
O5 0.104(3) 0.115(4) 0.091(3) 0.035(3) 0.000(3) 0.005(3)
C27 0.084(3) 0.074(3) 0.042(2) -0.004(2) 0.004(2) 0.035(3)
C21 0.069(3) 0.038(2) 0.056(2) 0.0133(18) 0.012(2) 0.0031(19)
C31 0.048(3) 0.081(4) 0.079(3) 0.018(3) -0.006(2) 0.014(2)
C26 0.082(4) 0.106(5) 0.073(4) 0.031(3) -0.003(3) -0.014(4)
C25 0.055(3) 0.080(3) 0.049(2) 0.019(2) -0.001(2) 0.013(2)
C23 0.097(4) 0.038(2) 0.063(3) 0.016(2) 0.019(3) 0.017(2)
C24 0.089(4) 0.058(3) 0.067(3) 0.019(2) -0.002(3) -0.003(3)
C22 0.064(3) 0.068(3) 0.071(3) 0.032(2) 0.018(2) 0.010(2)
C28 0.107(5) 0.133(6) 0.077(4) 0.048(4) 0.040(4) 0.051(4)
C30 0.097(5) 0.195(10) 0.101(5) 0.033(6) 0.028(4) 0.089(6)
C29 0.043(3) 0.152(7) 0.078(4) 0.031(4) 0.015(2) 0.015(3)
C32 0.091(5) 0.087(5) 0.163(8) 0.018(5) -0.023(5) 0.002(4)
O8 0.210(9) 0.159(7) 0.316(12) 0.073(8) 0.167(9) 0.076(6)
O6 0.147(7) 0.381(16) 0.226(10) -0.056(10) 0.109(7) -0.069(9)
O7 0.221(7) 0.090(4) 0.116(4) 0.035(3) -0.041(4) 0.040(4)
O9 0.368(11) 0.243(8) 0.077(3) 0.079(4) 0.095(5) 0.227(9)
O10 0.104(4) 0.289(10) 0.106(4) -0.018(5) 0.044(3) 0.016(5)
O11 0.155(6) 0.082(4) 0.452(16) 0.077(7) 0.129(8) 0.031(4)
O12 0.182(9) 0.162(8) 0.83(4) 0.215(15) 0.205(15) 0.089(7)
O15 0.166(5) 0.227(8) 0.099(4) 0.077(5) 0.064(4) 0.129(6)
O13 0.59(3) 0.221(11) 0.113(6) 0.056(6) 0.104(11) 0.041(13)
O14 0.57(3) 0.326(17) 0.124(7) 0.025(9) 0.018(11) -0.251(19)

loop_
_atom_type_symbol
_atom_type_description
_atom_type_scat_dispersion_real
_atom_type_scat_dispersion_imag
_atom_type_scat_source
C C 0.0033 0.0016 'International Tables Vol C Tables 4.2.6.8 and 6.1.1.4'
H H 0.0000 0.0000 'International Tables Vol C Tables 4.2.6.8 and 6.1.1.4'
Cl Cl 0.1484 0.1585 'International Tables Vol C Tables 4.2.6.8 and 6.1.1.4'
N N 0.0061 0.0033 'International Tables Vol C Tables 4.2.6.8 and 6.1.1.4'
O O 0.0106 0.0060 'International Tables Vol C Tables 4.2.6.8 and 6.1.1.4'
Zn Zn 0.2839 1.4301 'International Tables Vol C Tables 4.2.6.8 and 6.1.1.4'

loop_
_geom_angle_atom_site_label_1
_geom_angle_atom_site_label_2
_geom_angle_atom_site_label_3
_geom_angle
_geom_angle_site_symmetry_1
_geom_angle_site_symmetry_3
O4 Zn1 O4 180.0 . 2_666
O4 Zn1 O2 91.52(14) . 2_666
O4 Zn1 O2 88.48(14) 2_666 2_666
O4 Zn1 O2 88.48(14) . .
O4 Zn1 O2 91.52(14) 2_666 .
O2 Zn1 O2 180.00(10) 2_666 .
O4 Zn1 O3 84.39(15) . .
O4 Zn1 O3 95.61(15) 2_666 .
O2 Zn1 O3 93.28(12) 2_666 .
O2 Zn1 O3 86.72(12) . .
O4 Zn1 O3 95.61(15) . 2_666
O4 Zn1 O3 84.39(15) 2_666 2_666
O2 Zn1 O3 86.72(12) 2_666 2_666
O2 Zn1 O3 93.28(12) . 2_666
O3 Zn1 O3 180.0 . 2_666
O11 Cl3 O10 107.4(5) . .
O11 Cl3 O9 116.9(7) . .
O10 Cl3 O9 106.6(5) . .
O11 Cl3 O7 108.1(5) . .
O10 Cl3 O7 112.0(6) . .
O9 Cl3 O7 105.9(4) . .
O14 Cl7 O13 103.3(8) . .
O14 Cl7 O12 119.2(14) . .
O13 Cl7 O12 102.1(11) . .
O14 Cl7 O8 109.8(10) . .
O13 Cl7 O8 123.4(10) . .
O12 Cl7 O8 100.0(6) . .
C20 O2 Zn1 134.8(2) . .
C1 O1 C13 120.5(3) . .
C23 O3 Zn1 120.3(3) . .
C20 N3 C21 127.6(3) . .
C22 O4 Zn1 122.9(3) . .
C12 C13 O1 115.9(3) . .
C12 C13 C8 123.6(3) . .
O1 C13 C8 120.5(3) . .
C11 N1 C27 122.3(4) . .
C11 N1 C25 121.9(4) . .
C27 N1 C25 115.8(4) . .
C7 C6 C5 124.5(3) . .
C7 C6 C1 119.4(3) . .
C5 C6 C1 116.0(3) . .
C2 C1 O1 116.6(3) . .
C2 C1 C6 123.0(3) . .
O1 C1 C6 120.4(3) . .
O2 C20 N3 124.4(4) . .
O2 C20 C19 119.1(3) . .
N3 C20 C19 116.5(3) . .
C18 C19 C14 119.6(3) . .
C18 C19 C20 121.2(3) . .
C14 C19 C20 119.2(3) . .
C15 C14 C19 118.8(3) . .
C15 C14 C7 119.7(3) . .
C19 C14 C7 121.4(3) . .
C13 C12 C11 119.8(3) . .
C8 C7 C6 119.4(3) . .
C8 C7 C14 120.9(3) . .
C6 C7 C14 119.7(3) . .
N1 C11 C12 122.1(4) . .
N1 C11 C10 120.5(4) . .
C12 C11 C10 117.4(3) . .
C7 C8 C13 119.6(3) . .
C7 C8 C9 124.6(3) . .
C13 C8 C9 115.7(3) . .
C3 N2 C31 122.2(4) . .
C3 N2 C29 120.2(4) . .
C31 N2 C29 117.3(4) . .
C4 C5 C6 122.0(4) . .
N2 C3 C2 122.2(4) . .
N2 C3 C4 120.5(4) . .
C2 C3 C4 117.3(4) . .
C17 C18 C19 120.3(4) . .
C9 C10 C11 121.2(4) . .
C16 C15 C14 121.3(4) . .
C5 C4 C3 121.2(4) . .
C18 C17 C16 120.2(4) . .
C10 C9 C8 122.2(4) . .
C1 C2 C3 120.3(4) . .
C17 C16 C15 119.8(4) . .
N1 C27 C28 111.8(5) . .
N3 C21 C23 111.1(4) . .
N3 C21 C22 111.6(4) . .
C23 C21 C22 113.6(4) . .
N3 C21 C24 105.8(4) . .
C23 C21 C24 105.7(4) . .
C22 C21 C24 108.5(4) . .
N2 C31 C32 112.1(5) . .
N1 C25 C26 112.8(5) . .
O3 C23 C21 113.7(4) . .
O5 C24 C21 114.9(5) . .
O4 C22 C21 112.5(4) . .
N2 C29 C30 113.3(6) . .

loop_
_geom_bond_atom_site_label_1
_geom_bond_atom_site_label_2
_geom_bond_distance
_geom_bond_site_symmetry_2
Zn1 O4 2.031(4) .
Zn1 O4 2.031(4) 2_666
Zn1 O2 2.055(3) 2_666
Zn1 O2 2.055(3) .
Zn1 O3 2.115(3) .
Zn1 O3 2.115(3) 2_666
Cl3 O11 1.372(7) .
Cl3 O10 1.377(6) .
Cl3 O9 1.398(6) .
Cl3 O7 1.404(6) .
Cl7 O14 1.211(10) .
Cl7 O13 1.307(9) .
Cl7 O12 1.357(11) .
Cl7 O8 1.389(8) .
O2 C20 1.232(4) .
O1 C1 1.369(4) .
O1 C13 1.371(4) .
O3 C23 1.414(6) .
N3 C20 1.330(5) .
N3 C21 1.475(5) .
O4 C22 1.434(6) .
C13 C12 1.360(5) .
C13 C8 1.414(5) .
N1 C11 1.346(5) .
N1 C27 1.461(6) .
N1 C25 1.480(6) .
C6 C7 1.403(5) .
C6 C5 1.413(5) .
C6 C1 1.415(5) .
C1 C2 1.364(5) .
C20 C19 1.501(5) .
C19 C18 1.393(5) .
C19 C14 1.399(5) .
C14 C15 1.381(5) .
C14 C7 1.488(5) .
C12 C11 1.419(6) .
C7 C8 1.398(5) .
C11 C10 1.431(6) .
C8 C9 1.418(5) .
N2 C3 1.338(5) .
N2 C31 1.478(6) .
N2 C29 1.486(7) .
C5 C4 1.356(6) .
C3 C2 1.410(6) .
C3 C4 1.430(6) .
C18 C17 1.376(6) .
C10 C9 1.351(5) .
C15 C16 1.378(6) .
C17 C16 1.377(6) .
O5 C24 1.359(8) .
C27 C28 1.515(9) .
C21 C23 1.520(7) .
C21 C22 1.521(7) .
C21 C24 1.553(7) .
C31 C32 1.495(10) .
C26 C25 1.501(8) .
C30 C29 1.512(12) .
